data_2013636
loop_
_publ_author_name
'Munro, Orde Q.'
'Pearson, Nicole'

_publ_section_title
;
 The isothiocyanate complex of triphenylborane forms an unusual
 coordination polymer with [K(18-crown-6)]^+^, both in the solid state
 and in solution
;
_journal_issue 10
_journal_name_full 'Acta Crystallographica Section C'
_journal_page_first m407
_journal_page_last m412
_journal_paper_doi 10.1107/S0108270103018262
_journal_volume 59
_journal_year 2003
_chemical_formula_moiety 'C31 H39 B K N O6 S'
_chemical_formula_sum 'C31 H39 B K N O6 S'
_chemical_formula_weight 603.6
_space_group_IT_number 19
_symmetry_cell_setting orthorhombic
_symmetry_space_group_name_Hall 'P 2ac 2ab'
_symmetry_space_group_name_H-M 'P 21 21 21'
_audit_creation_method 'WinGX routine CIF_UPDATE'
_cell_angle_alpha 90
_cell_angle_beta 90
_cell_angle_gamma 90
_cell_formula_units_Z 4
_cell_length_a 11.0652(15)
_cell_length_b 11.7696(19)
_cell_length_c 24.424(4)
_cell_measurement_reflns_used 25
_cell_measurement_temperature 293(2)
_cell_measurement_theta_max 12
_cell_measurement_theta_min 2
_cell_volume 3180.8(8)
_computing_cell_refinement 'CAD-4 software'
_computing_data_collection 'CAD-4 software (Enraf--Nonius, )'
_computing_data_reduction 'PROFIT (Streltsov & Zavodnik, 1989)'
_computing_molecular_graphics
;
WinGX (Farrugia, 1999) and ORTEP-3 for Windows (Farrugia, 1997)
;
_computing_publication_material WinGX
_computing_structure_refinement 'SHELXL97 (Sheldrick, 1997)'
_computing_structure_solution 'SHELXS97 (Sheldrick, 1997)'
_diffrn_measured_fraction_theta_full 0.999
_diffrn_measured_fraction_theta_max 0.999
_diffrn_measurement_device_type 'Enraf Nonius CAD4'
_diffrn_measurement_method 'non-profiled omega/2theta scans'
_diffrn_radiation_type MoK\a
_diffrn_radiation_wavelength 0.71073
_diffrn_reflns_av_R_equivalents 0.0266
_diffrn_reflns_limit_h_max 1
_diffrn_reflns_limit_h_min -13
_diffrn_reflns_limit_k_max 13
_diffrn_reflns_limit_k_min -13
_diffrn_reflns_limit_l_max 29
_diffrn_reflns_limit_l_min -29
_diffrn_reflns_number 13000
_diffrn_reflns_theta_full 25
_diffrn_reflns_theta_max 24.99
_diffrn_reflns_theta_min 2.02
_diffrn_standards_decay_% 11
_diffrn_standards_interval_count 143
_diffrn_standards_interval_time 116
_diffrn_standards_number 3
_exptl_absorpt_coefficient_mu 0.275
_exptl_absorpt_correction_type none
_exptl_crystal_colour colorless
_exptl_crystal_density_diffrn 1.26
_exptl_crystal_density_method 'not measured'
_exptl_crystal_description rhomb
_exptl_crystal_F_000 1280
_exptl_crystal_size_max 0.53
_exptl_crystal_size_mid 0.33
_exptl_crystal_size_min 0.22
_refine_diff_density_max 0.283
_refine_diff_density_min -0.266
_refine_ls_abs_structure_details
;
Flack (1983); 2428 Friedel pairs.
;
_refine_ls_abs_structure_Flack 0.01(4)
_refine_ls_extinction_method none
_refine_ls_goodness_of_fit_ref 1.067
_refine_ls_hydrogen_treatment constr
_refine_ls_matrix_type full
_refine_ls_number_parameters 370
_refine_ls_number_reflns 5586
_refine_ls_number_restraints 33
_refine_ls_restrained_S_all 1.069
_refine_ls_R_factor_gt 0.0321
_refine_ls_shift/su_max 0.03
_refine_ls_structure_factor_coef Fsqd
_refine_ls_weighting_details
;
calc w=1/[\s^2^(Fo^2^)+(0.0501P)^2^+0.5418P] where P=(Fo^2^+2Fc^2^)/3
;
_refine_ls_weighting_scheme calc
_refine_ls_wR_factor_ref 0.0941
_reflns_number_gt 4976
_reflns_number_total 5586
_reflns_threshold_expression I>2\s(I)
_cod_data_source_file jz1569.cif
_cod_data_source_block RT
_cod_depositor_comments
;
The following automatic conversions were performed:
'_symmetry_cell_setting' value 'Orthorhombic' changed to 'orthorhombic'
according to '/home/saulius/struct/CIF-dictionaries/cif_core.dic'
dictionary named 'cif_core.dic' version 2.4.1 from 2010-06-29.

Automatic conversion script
Id: cif_fix_enum 1527 2010-12-29 10:47:43Z saulius 

The following automatic conversions were performed:

'_symmetry_cell_setting' value 'Orthorhombic' changed to
'orthorhombic' according to
/home/saulius/struct/CIF-dictionaries/cif_core.dic dictionary named
'cif_core.dic' version 2.4.1 from 2010-06-29.

Automatic conversion script
Id: cif_fix_values 1715 2011-07-08 13:25:40Z adriana 
;
_cod_database_code 2013636

loop_
_symmetry_equiv_pos_as_xyz
'x, y, z'
'-x+1/2, -y, z+1/2'
'x+1/2, -y+1/2, -z'
'-x, y+1/2, -z+1/2'

loop_
_atom_site_label
_atom_site_fract_x
_atom_site_fract_y
_atom_site_fract_z
_atom_site_U_iso_or_equiv
_atom_site_adp_type
_atom_site_calc_flag
_atom_site_refinement_flags
_atom_site_occupancy
_atom_site_disorder_assembly
_atom_site_disorder_group
_atom_site_type_symbol
C20 1.0687(2) 0.56794(18) 0.02724(9) 0.0494(5) Uani d . 1 . . C
C21 0.9821(3) 0.6530(2) 0.02223(11) 0.0695(7) Uani d . 1 . . C
H21 0.9157 0.6523 0.0455 0.083 Uiso calc R 1 . . H
C22 0.9916(4) 0.7387(3) -0.01633(13) 0.0926(11) Uani d . 1 . . C
H22 0.9318 0.7939 -0.0187 0.111 Uiso calc R 1 . . H
C23 1.0882(4) 0.7426(3) -0.05080(13) 0.0911(10) Uani d . 1 . . C
H23 1.0963 0.8021 -0.0756 0.109 Uiso calc R 1 . . H
C24 1.1730(3) 0.6587(3) -0.04876(11) 0.0821(8) Uani d . 1 . . C
H24 1.2384 0.6598 -0.0727 0.099 Uiso calc R 1 . . H
C25 1.1613(2) 0.5715(2) -0.01072(10) 0.0624(6) Uani d . 1 . . C
H25 1.218 0.5132 -0.0108 0.075 Uiso calc R 1 . . H
C26 1.17418(18) 0.50439(17) 0.12155(8) 0.0443(4) Uani d U 1 . . C
C27 1.1533(2) 0.51307(17) 0.17734(9) 0.0519(4) Uani d U 1 . . C
H27 1.075 0.5035 0.1903 0.062 Uiso calc R 1 . . H
C28 1.2457(2) 0.53564(18) 0.21479(10) 0.0617(5) Uani d U 1 . . C
H28 1.2285 0.5393 0.252 0.074 Uiso calc R 1 . . H
C29 1.3576(2) 0.55185(19) 0.19745(11) 0.0622(5) Uani d U 1 . . C
H29 1.4183 0.5671 0.2228 0.075 Uiso calc R 1 . . H
C30 1.3855(2) 0.5466(2) 0.14354(12) 0.0642(6) Uani d U 1 . . C
H30 1.4644 0.5589 0.1318 0.077 Uiso calc R 1 . . H
C31 1.2951(2) 0.5228(2) 0.10601(10) 0.0575(5) Uani d U 1 . . C
H31 1.3152 0.5187 0.0691 0.069 Uiso calc R 1 . . H
C1 0.7838(2) 0.1155(2) 0.12299(10) 0.0664(7) Uani d . 1 . . C
H1A 0.7654 0.0427 0.1396 0.08 Uiso calc R 1 . . H
H1B 0.8244 0.1019 0.0884 0.08 Uiso calc R 1 . . H
C2 0.6705(3) 0.1801(2) 0.11360(10) 0.0712(7) Uani d . 1 . . C
H2A 0.6895 0.2556 0.1001 0.085 Uiso calc R 1 . . H
H2B 0.6216 0.1418 0.0863 0.085 Uiso calc R 1 . . H
C3 0.4962(2) 0.2496(2) 0.15705(12) 0.0679(7) Uani d . 1 . . C
H3A 0.4447 0.2107 0.1309 0.081 Uiso calc R 1 . . H
H3B 0.5137 0.3248 0.1428 0.081 Uiso calc R 1 . . H
C4 0.4330(2) 0.2595(2) 0.21027(12) 0.0680(7) Uani d . 1 . . C
H4A 0.3558 0.2972 0.2052 0.082 Uiso calc R 1 . . H
H4B 0.4181 0.1845 0.2253 0.082 Uiso calc R 1 . . H
C5 0.4520(2) 0.3377(2) 0.29855(12) 0.0700(7) Uani d . 1 . . C
H5A 0.4433 0.2646 0.3165 0.084 Uiso calc R 1 . . H
H5B 0.3723 0.3709 0.2944 0.084 Uiso calc R 1 . . H
C6 0.5296(2) 0.4135(2) 0.33193(12) 0.0722(7) Uani d . 1 . . C
H6A 0.5415 0.4851 0.3131 0.087 Uiso calc R 1 . . H
H6B 0.491 0.429 0.3668 0.087 Uiso calc R 1 . . H
C7 0.7169(3) 0.4191(2) 0.37787(12) 0.0790(8) Uani d . 1 . . C
H7A 0.6755 0.4281 0.4126 0.095 Uiso calc R 1 . . H
H7B 0.7354 0.494 0.3636 0.095 Uiso calc R 1 . . H
C8 0.8305(3) 0.3538(3) 0.38599(11) 0.0770(8) Uani d . 1 . . C
H8A 0.879 0.3895 0.4142 0.092 Uiso calc R 1 . . H
H8B 0.8116 0.2771 0.3977 0.092 Uiso calc R 1 . . H
C9 1.0067(2) 0.2901(2) 0.34081(12) 0.0720(7) Uani d . 1 . . C
H9A 0.9907 0.2139 0.3541 0.086 Uiso calc R 1 . . H
H9B 1.0586 0.3279 0.3671 0.086 Uiso calc R 1 . . H
C10 1.0687(2) 0.2839(2) 0.28698(12) 0.0713(7) Uani d . 1 . . C
H10A 1.0805 0.3598 0.2725 0.086 Uiso calc R 1 . . H
H10B 1.1473 0.2485 0.2912 0.086 Uiso calc R 1 . . H
C11 1.0516(2) 0.2058(3) 0.19845(12) 0.0708(7) Uani d . 1 . . C
H11A 1.1316 0.1732 0.2025 0.085 Uiso calc R 1 . . H
H11B 1.0596 0.2791 0.1806 0.085 Uiso calc R 1 . . H
C12 0.9748(2) 0.1296(2) 0.16474(12) 0.0658(6) Uani d . 1 . . C
H12A 1.012 0.1178 0.1292 0.079 Uiso calc R 1 . . H
H12B 0.9669 0.0563 0.1826 0.079 Uiso calc R 1 . . H
C13 0.8567(2) 0.49654(19) 0.13084(10) 0.0542(5) Uani d U 1 . . C
C14 1.07982(18) 0.34513(18) 0.05360(8) 0.0480(5) Uani d . 1 . . C
C15 1.1799(2) 0.2760(2) 0.06099(11) 0.0606(6) Uani d . 1 . . C
H15 1.2449 0.303 0.0813 0.073 Uiso calc R 1 . . H
C16 1.1859(3) 0.1671(2) 0.03876(12) 0.0730(7) Uani d . 1 . . C
H16 1.2547 0.123 0.044 0.088 Uiso calc R 1 . . H
C17 1.0914(3) 0.1250(2) 0.00934(12) 0.0789(9) Uani d . 1 . . C
H17 1.0957 0.0525 -0.0058 0.095 Uiso calc R 1 . . H
C18 0.9900(3) 0.1897(3) 0.00214(12) 0.0817(9) Uani d . 1 . . C
H18 0.9247 0.1611 -0.0175 0.098 Uiso calc R 1 . . H
C19 0.9851(3) 0.2981(2) 0.02414(11) 0.0678(6) Uani d . 1 . . C
H19 0.9155 0.341 0.0189 0.081 Uiso calc R 1 . . H
B1 1.0700(2) 0.4743(2) 0.07685(10) 0.0471(5) Uani d . 1 . . B
K1 0.75496(4) 0.29219(4) 0.24512(2) 0.05503(13) Uani d . 1 . . K
N1 0.94531(16) 0.48313(17) 0.10710(8) 0.0558(4) Uani d U 1 . . N
O1 0.85944(14) 0.17942(13) 0.15806(7) 0.0599(4) Uani d . 1 . . O
O2 0.60550(14) 0.18827(13) 0.16375(7) 0.0576(4) Uani d . 1 . . O
O3 0.50607(14) 0.32322(13) 0.24683(7) 0.0610(4) Uani d . 1 . . O
O4 0.64182(16) 0.36010(14) 0.34062(7) 0.0659(4) Uani d . 1 . . O
O5 0.89621(15) 0.35072(14) 0.33601(7) 0.0643(4) Uani d . 1 . . O
O6 0.99713(14) 0.21968(14) 0.25070(8) 0.0622(4) Uani d . 1 . . O
S1 0.73263(6) 0.51686(6) 0.16448(3) 0.0803(2) Uani d U 1 . . S

loop_
_atom_site_aniso_label
_atom_site_aniso_U_11
_atom_site_aniso_U_22
_atom_site_aniso_U_33
_atom_site_aniso_U_12
_atom_site_aniso_U_13
_atom_site_aniso_U_23
C20 0.0544(12) 0.0432(11) 0.0507(12) 0.0022(9) -0.0093(10) -0.0022(9)
C21 0.0817(18) 0.0672(16) 0.0596(15) 0.0233(14) -0.0096(13) 0.0023(12)
C22 0.131(3) 0.0686(18) 0.078(2) 0.0351(19) -0.021(2) 0.0113(16)
C23 0.147(3) 0.0643(17) 0.0619(18) -0.004(2) -0.021(2) 0.0180(14)
C24 0.099(2) 0.090(2) 0.0581(16) -0.0160(18) 0.0015(14) 0.0153(14)
C25 0.0657(15) 0.0634(14) 0.0583(14) 0.0007(12) -0.0005(11) 0.0069(11)
C26 0.0506(9) 0.0343(9) 0.0481(9) 0.0046(8) -0.0021(8) 0.0033(8)
C27 0.0611(11) 0.0394(10) 0.0553(10) 0.0050(9) 0.0007(8) -0.0006(9)
C28 0.0878(13) 0.0455(11) 0.0519(11) 0.0021(13) -0.0125(10) -0.0027(9)
C29 0.0756(12) 0.0392(11) 0.0717(12) -0.0005(11) -0.0252(11) -0.0005(10)
C30 0.0507(11) 0.0555(13) 0.0863(14) -0.0072(10) -0.0114(10) 0.0122(12)
C31 0.0529(10) 0.0605(13) 0.0590(12) -0.0026(10) -0.0021(8) 0.0073(11)
C1 0.0800(17) 0.0660(15) 0.0532(14) -0.0004(13) 0.0090(12) -0.0119(11)
C2 0.0888(18) 0.0742(17) 0.0505(14) -0.0001(14) -0.0067(12) -0.0025(12)
C3 0.0646(14) 0.0556(13) 0.0834(18) 0.0044(11) -0.0207(14) 0.0016(12)
C4 0.0499(12) 0.0530(13) 0.101(2) 0.0025(11) -0.0095(13) 0.0024(13)
C5 0.0591(14) 0.0593(14) 0.091(2) 0.0091(12) 0.0206(13) 0.0080(13)
C6 0.0829(18) 0.0510(13) 0.0827(19) 0.0145(12) 0.0267(15) -0.0008(12)
C7 0.102(2) 0.0613(15) 0.0733(18) -0.0118(15) 0.0108(15) -0.0210(13)
C8 0.099(2) 0.0717(17) 0.0607(16) -0.0164(16) -0.0073(14) -0.0046(13)
C9 0.0768(16) 0.0603(14) 0.0788(17) -0.0157(13) -0.0284(14) 0.0070(13)
C10 0.0559(13) 0.0635(15) 0.094(2) -0.0127(12) -0.0122(13) 0.0054(14)
C11 0.0542(13) 0.0654(15) 0.093(2) -0.0004(12) 0.0182(13) 0.0023(14)
C12 0.0613(14) 0.0576(14) 0.0783(17) 0.0049(11) 0.0214(12) -0.0027(12)
C13 0.0468(10) 0.0469(12) 0.0691(14) 0.0008(10) -0.0004(9) 0.0068(10)
C14 0.0482(11) 0.0476(11) 0.0483(12) -0.0028(9) 0.0030(9) 0.0066(9)
C15 0.0580(13) 0.0498(13) 0.0739(16) -0.0016(11) 0.0062(11) 0.0052(11)
C16 0.0852(18) 0.0488(13) 0.0849(19) 0.0086(13) 0.0244(15) 0.0075(12)
C17 0.119(3) 0.0462(13) 0.0712(17) -0.0137(16) 0.0230(17) -0.0036(12)
C18 0.103(2) 0.0687(18) 0.0736(18) -0.0256(17) -0.0089(16) -0.0076(14)
C19 0.0747(16) 0.0585(14) 0.0701(16) -0.0044(13) -0.0124(13) -0.0037(12)
B1 0.0432(12) 0.0482(12) 0.0500(13) 0.0020(10) 0.0001(10) 0.0019(10)
K1 0.0523(2) 0.0524(2) 0.0604(3) 0.0038(2) -0.0002(2) -0.0065(2)
N1 0.0471(9) 0.0585(11) 0.0617(11) 0.0016(9) 0.0024(8) 0.0016(9)
O1 0.0639(9) 0.0523(9) 0.0636(10) 0.0035(7) 0.0070(8) -0.0058(7)
O2 0.0612(9) 0.0511(9) 0.0604(9) 0.0050(7) -0.0068(7) 0.0028(7)
O3 0.0508(8) 0.0560(9) 0.0762(10) 0.0025(7) 0.0068(8) 0.0023(8)
O4 0.0765(11) 0.0504(9) 0.0709(11) 0.0015(8) 0.0084(9) -0.0110(8)
O5 0.0738(11) 0.0532(9) 0.0658(10) -0.0091(8) -0.0103(8) 0.0036(8)
O6 0.0525(8) 0.0583(9) 0.0759(10) -0.0083(7) 0.0015(8) 0.0038(9)
S1 0.0552(3) 0.0721(4) 0.1136(6) 0.0114(3) 0.0274(4) 0.0166(4)

loop_
_atom_type_symbol
_atom_type_description
_atom_type_scat_dispersion_real
_atom_type_scat_dispersion_imag
_atom_type_scat_source
C C 0.0033 0.0016 'International Tables Vol C Tables 4.2.6.8 and 6.1.1.4'
H H 0 0 'International Tables Vol C Tables 4.2.6.8 and 6.1.1.4'
B B 0.0013 0.0007 'International Tables Vol C Tables 4.2.6.8 and 6.1.1.4'
K K 0.2009 0.2494 'International Tables Vol C Tables 4.2.6.8 and 6.1.1.4'
N N 0.0061 0.0033 'International Tables Vol C Tables 4.2.6.8 and 6.1.1.4'
O O 0.0106 0.006 'International Tables Vol C Tables 4.2.6.8 and 6.1.1.4'
S S 0.1246 0.1234 'International Tables Vol C Tables 4.2.6.8 and 6.1.1.4'

loop_
_geom_angle_atom_site_label_1
_geom_angle_atom_site_label_2
_geom_angle_atom_site_label_3
_geom_angle_site_symmetry_1
_geom_angle_site_symmetry_3
_geom_angle
_geom_angle_publ_flag
C25 C20 C21 . . 115.4(2) ?
C25 C20 B1 . . 120.66(19) ?
C21 C20 B1 . . 123.7(2) ?
C22 C21 C20 . . 122.1(3) ?
C22 C21 H21 . . 118.9 ?
C20 C21 H21 . . 118.9 ?
C23 C22 C21 . . 120.3(3) ?
C23 C22 H22 . . 119.8 ?
C21 C22 H22 . . 119.8 ?
C22 C23 C24 . . 119.6(3) ?
C22 C23 H23 . . 120.2 ?
C24 C23 H23 . . 120.2 ?
C23 C24 C25 . . 119.6(3) ?
C23 C24 H24 . . 120.2 ?
C25 C24 H24 . . 120.2 ?
C20 C25 C24 . . 122.7(3) ?
C20 C25 H25 . . 118.7 ?
C24 C25 H25 . . 118.7 ?
C27 C26 C31 . . 114.3(2) ?
C27 C26 B1 . . 123.91(19) ?
C31 C26 B1 . . 121.75(19) ?
C26 C27 C28 . . 122.4(2) ?
C26 C27 H27 . . 118.8 ?
C28 C27 H27 . . 118.8 ?
C29 C28 C27 . . 120.2(2) ?
C29 C28 K1 . 4_755 87.92(14) y
C27 C28 K1 . 4_755 112.40(14) y
C29 C28 H28 . . 119.9 ?
C27 C28 H28 . . 119.9 ?
K1 C28 H28 4_755 . 69.8 ?
C28 C29 C30 . . 121.2(2) ?
C28 C29 K1 . 4_755 69.16(14) y
C30 C29 K1 . 4_755 121.56(16) y
C28 C29 H29 . . 119.4 ?
C30 C29 H29 . . 119.4 ?
K1 C29 H29 4_755 . 80.2 ?
C29 C30 C31 . . 119.3(2) ?
C29 C30 H30 . . 120.4 ?
C31 C30 H30 . . 120.4 ?
C30 C31 C26 . . 122.6(2) ?
C30 C31 H31 . . 118.7 ?
C26 C31 H31 . . 118.7 ?
O1 C1 C2 . . 108.7(2) ?
O1 C1 H1A . . 109.9 ?
C2 C1 H1A . . 109.9 ?
O1 C1 H1B . . 109.9 ?
C2 C1 H1B . . 109.9 ?
H1A C1 H1B . . 108.3 ?
O2 C2 C1 . . 109.2(2) ?
O2 C2 H2A . . 109.8 ?
C1 C2 H2A . . 109.8 ?
O2 C2 H2B . . 109.8 ?
C1 C2 H2B . . 109.8 ?
H2A C2 H2B . . 108.3 ?
O2 C3 C4 . . 110.0(2) ?
O2 C3 H3A . . 109.7 ?
C4 C3 H3A . . 109.7 ?
O2 C3 H3B . . 109.7 ?
C4 C3 H3B . . 109.7 ?
H3A C3 H3B . . 108.2 ?
O3 C4 C3 . . 109.0(2) ?
O3 C4 H4A . . 109.9 ?
C3 C4 H4A . . 109.9 ?
O3 C4 H4B . . 109.9 ?
C3 C4 H4B . . 109.9 ?
H4A C4 H4B . . 108.3 ?
O3 C5 C6 . . 108.6(2) ?
O3 C5 H5A . . 110 ?
C6 C5 H5A . . 110 ?
O3 C5 H5B . . 110 ?
C6 C5 H5B . . 110 ?
H5A C5 H5B . . 108.3 ?
O4 C6 C5 . . 109.0(2) ?
O4 C6 H6A . . 109.9 ?
C5 C6 H6A . . 109.9 ?
O4 C6 H6B . . 109.9 ?
C5 C6 H6B . . 109.9 ?
H6A C6 H6B . . 108.3 ?
O4 C7 C8 . . 109.2(2) ?
O4 C7 H7A . . 109.8 ?
C8 C7 H7A . . 109.8 ?
O4 C7 H7B . . 109.8 ?
C8 C7 H7B . . 109.8 ?
H7A C7 H7B . . 108.3 ?
O5 C8 C7 . . 109.4(2) ?
O5 C8 H8A . . 109.8 ?
C7 C8 H8A . . 109.8 ?
O5 C8 H8B . . 109.8 ?
C7 C8 H8B . . 109.8 ?
H8A C8 H8B . . 108.3 ?
O5 C9 C10 . . 110.4(2) ?
O5 C9 H9A . . 109.6 ?
C10 C9 H9A . . 109.6 ?
O5 C9 H9B . . 109.6 ?
C10 C9 H9B . . 109.6 ?
H9A C9 H9B . . 108.1 ?
O6 C10 C9 . . 108.9(2) ?
O6 C10 H10A . . 109.9 ?
C9 C10 H10A . . 109.9 ?
O6 C10 H10B . . 109.9 ?
C9 C10 H10B . . 109.9 ?
H10A C10 H10B . . 108.3 ?
O6 C11 C12 . . 108.9(2) ?
O6 C11 H11A . . 109.9 ?
C12 C11 H11A . . 109.9 ?
O6 C11 H11B . . 109.9 ?
C12 C11 H11B . . 109.9 ?
H11A C11 H11B . . 108.3 ?
O1 C12 C11 . . 109.3(2) ?
O1 C12 H12A . . 109.8 ?
C11 C12 H12A . . 109.8 ?
O1 C12 H12B . . 109.8 ?
C11 C12 H12B . . 109.8 ?
H12A C12 H12B . . 108.3 ?
N1 C13 S1 . . 179.3(2) y
C15 C14 C19 . . 115.9(2) ?
C15 C14 B1 . . 123.8(2) ?
C19 C14 B1 . . 120.3(2) ?
C14 C15 C16 . . 121.8(3) ?
C14 C15 H15 . . 119.1 ?
C16 C15 H15 . . 119.1 ?
C17 C16 C15 . . 120.2(3) ?
C17 C16 H16 . . 119.9 ?
C15 C16 H16 . . 119.9 ?
C16 C17 C18 . . 119.7(3) ?
C16 C17 H17 . . 120.2 ?
C18 C17 H17 . . 120.2 ?
C17 C18 C19 . . 119.7(3) ?
C17 C18 H18 . . 120.1 ?
C19 C18 H18 . . 120.1 ?
C18 C19 C14 . . 122.6(3) ?
C18 C19 H19 . . 118.7 ?
C14 C19 H19 . . 118.7 ?
N1 B1 C14 . . 106.59(17) y
N1 B1 C26 . . 107.02(17) y
C14 B1 C26 . . 112.99(17) n
N1 B1 C20 . . 107.22(17) y
C14 B1 C20 . . 111.79(18) n
C26 B1 C20 . . 110.85(18) n
O1 K1 O4 . . 168.06(5) y
O1 K1 O3 . . 119.33(5) n
O4 K1 O3 . . 60.04(5) y
O1 K1 O5 . . 119.68(5) n
O4 K1 O5 . . 60.86(5) y
O3 K1 O5 . . 120.59(6) n
O1 K1 O6 . . 59.53(5) y
O4 K1 O6 . . 118.53(6) n
O3 K1 O6 . . 169.26(5) y
O5 K1 O6 . . 60.34(5) y
O1 K1 O2 . . 60.09(5) y
O4 K1 O2 . . 116.61(5) n
O3 K1 O2 . . 59.57(5) y
O5 K1 O2 . . 168.10(5) y
O6 K1 O2 . . 117.02(5) n
O1 K1 C28 . 4_745 77.36(6) y
O4 K1 C28 . 4_745 90.79(6) y
O3 K1 C28 . 4_745 96.78(6) y
O5 K1 C28 . 4_745 89.47(5) y
O6 K1 C28 . 4_745 72.48(6) y
O2 K1 C28 . 4_745 78.82(5) y
O1 K1 S1 . . 87.53(4) y
O4 K1 S1 . . 103.74(4) y
O3 K1 S1 . . 80.20(4) y
O5 K1 S1 . . 108.49(4) y
O6 K1 S1 . . 110.02(4) y
O2 K1 S1 . . 83.39(4) y
C28 K1 S1 4_745 . 160.79(5) y
O1 K1 C29 . 4_745 94.09(6) y
O4 K1 C29 . 4_745 74.11(6) y
O3 K1 C29 . 4_745 74.90(6) y
O5 K1 C29 . 4_745 94.72(6) y
O6 K1 C29 . 4_745 94.40(6) y
O2 K1 C29 . 4_745 73.65(5) y
C28 K1 C29 4_745 4_745 22.92(6) y
S1 K1 C29 . 4_745 152.28(5) y
C13 N1 B1 . . 175.3(2) y
C12 O1 C1 . . 112.55(18) n
C12 O1 K1 . . 119.25(15) n
C1 O1 K1 . . 118.32(13) n
C3 O2 C2 . . 111.46(19) n
C3 O2 K1 . . 110.83(13) n
C2 O2 K1 . . 109.52(14) n
C5 O3 C4 . . 112.72(19) n
C5 O3 K1 . . 116.79(15) n
C4 O3 K1 . . 119.08(14) n
C6 O4 C7 . . 113.3(2) n
C6 O4 K1 . . 113.66(15) n
C7 O4 K1 . . 114.75(16) n
C9 O5 C8 . . 112.5(2) n
C9 O5 K1 . . 114.97(14) n
C8 O5 K1 . . 113.67(15) n
C10 O6 C11 . . 112.85(19) n
C10 O6 K1 . . 113.74(15) n
C11 O6 K1 . . 113.27(15) n
C13 S1 K1 . . 96.95(9) y

loop_
_geom_bond_atom_site_label_1
_geom_bond_atom_site_label_2
_geom_bond_site_symmetry_2
_geom_bond_distance
_geom_bond_publ_flag
C20 C25 . 1.383(3) ?
C20 C21 . 1.391(3) ?
C20 B1 . 1.638(3) y
C21 C22 . 1.384(4) ?
C21 H21 . 0.93 ?
C22 C23 . 1.361(5) ?
C22 H22 . 0.93 ?
C23 C24 . 1.362(5) ?
C23 H23 . 0.93 ?
C24 C25 . 1.391(4) ?
C24 H24 . 0.93 ?
C25 H25 . 0.93 ?
C26 C27 . 1.386(3) ?
C26 C31 . 1.408(3) ?
C26 B1 . 1.627(3) y
C27 C28 . 1.397(3) ?
C27 H27 . 0.93 ?
C28 C29 . 1.323(4) ?
C28 K1 4_755 3.174(2) y
C28 H28 . 0.93 ?
C29 C30 . 1.354(4) ?
C29 K1 4_755 3.394(3) y
C29 H29 . 0.93 ?
C30 C31 . 1.385(3) ?
C30 H30 . 0.93 ?
C31 H31 . 0.93 ?
C1 O1 . 1.414(3) n
C1 C2 . 1.484(4) ?
C1 H1A . 0.97 ?
C1 H1B . 0.97 ?
C2 O2 . 1.424(3) n
C2 H2A . 0.97 ?
C2 H2B . 0.97 ?
C3 O2 . 1.418(3) n
C3 C4 . 1.481(4) ?
C3 H3A . 0.97 ?
C3 H3B . 0.97 ?
C4 O3 . 1.419(3) n
C4 H4A . 0.97 ?
C4 H4B . 0.97 ?
C5 O3 . 1.408(3) n
C5 C6 . 1.483(4) ?
C5 H5A . 0.97 ?
C5 H5B . 0.97 ?
C6 O4 . 1.408(3) n
C6 H6A . 0.97 ?
C6 H6B . 0.97 ?
C7 O4 . 1.414(3) n
C7 C8 . 1.486(4) ?
C7 H7A . 0.97 ?
C7 H7B . 0.97 ?
C8 O5 . 1.421(3) n
C8 H8A . 0.97 ?
C8 H8B . 0.97 ?
C9 O5 . 1.420(3) n
C9 C10 . 1.485(4) ?
C9 H9A . 0.97 ?
C9 H9B . 0.97 ?
C10 O6 . 1.408(3) n
C10 H10A . 0.97 ?
C10 H10B . 0.97 ?
C11 O6 . 1.421(3) n
C11 C12 . 1.485(4) ?
C11 H11A . 0.97 ?
C11 H11B . 0.97 ?
C12 O1 . 1.414(3) n
C12 H12A . 0.97 ?
C12 H12B . 0.97 ?
C13 N1 . 1.150(3) y
C13 S1 . 1.617(2) y
C14 C15 . 1.387(3) ?
C14 C19 . 1.387(3) ?
C14 B1 . 1.626(3) y
C15 C16 . 1.394(4) ?
C15 H15 . 0.93 ?
C16 C17 . 1.363(4) ?
C16 H16 . 0.93 ?
C17 C18 . 1.367(4) ?
C17 H17 . 0.93 ?
C18 C19 . 1.385(4) ?
C18 H18 . 0.93 ?
C19 H19 . 0.93 ?
B1 N1 . 1.568(3) y
K1 O1 . 2.7604(16) y
K1 O4 . 2.7651(17) y
K1 O3 . 2.7784(16) y
K1 O5 . 2.8010(17) y
K1 O6 . 2.8156(17) y
K1 O2 . 2.8602(17) y
K1 C28 4_745 3.174(2) y
K1 S1 . 3.3064(10) y
K1 C29 4_745 3.394(3) y

loop_
_geom_torsion_atom_site_label_1
_geom_torsion_atom_site_label_2
_geom_torsion_atom_site_label_3
_geom_torsion_atom_site_label_4
_geom_torsion_site_symmetry_1
_geom_torsion_site_symmetry_4
_geom_torsion
_geom_torsion_publ_flag
C25 C20 C21 C22 . . -3.2(4) ?
B1 C20 C21 C22 . . 172.2(3) n
C20 C21 C22 C23 . . -0.5(5) ?
C21 C22 C23 C24 . . 2.8(5) ?
C22 C23 C24 C25 . . -1.4(5) ?
C21 C20 C25 C24 . . 4.8(4) ?
B1 C20 C25 C24 . . -170.8(2) n
C23 C24 C25 C20 . . -2.6(4) ?
C31 C26 C27 C28 . . -1.4(3) ?
B1 C26 C27 C28 . . 177.98(19) n
C26 C27 C28 C29 . . 1.4(3) ?
C26 C27 C28 K1 . 4_755 102.6(2) n
C27 C28 C29 C30 . . -0.3(3) ?
K1 C28 C29 C30 4_755 . -115.1(2) n
C27 C28 C29 K1 . 4_755 114.8(2) n
C28 C29 C30 C31 . . -0.6(4) ?
K1 C29 C30 C31 4_755 . -84.0(3) n
C29 C30 C31 C26 . . 0.5(4) ?
C27 C26 C31 C30 . . 0.5(3) ?
B1 C26 C31 C30 . . -178.9(2) n
O1 C1 C2 O2 . . -66.1(3) n
O2 C3 C4 O3 . . 63.2(2) n
O3 C5 C6 O4 . . -63.7(3) n
O4 C7 C8 O5 . . 65.2(3) n
O5 C9 C10 O6 . . -64.7(3) n
O6 C11 C12 O1 . . 60.9(3) n
C19 C14 C15 C16 . . 1.8(3) ?
B1 C14 C15 C16 . . -177.8(2) n
C14 C15 C16 C17 . . -0.8(4) ?
C15 C16 C17 C18 . . -0.6(4) ?
C16 C17 C18 C19 . . 0.9(4) ?
C17 C18 C19 C14 . . 0.1(5) ?
C15 C14 C19 C18 . . -1.4(4) ?
B1 C14 C19 C18 . . 178.2(3) n
C15 C14 B1 N1 . . -130.9(2) n
C19 C14 B1 N1 . . 49.5(3) n
C15 C14 B1 C26 . . -13.7(3) ?
C19 C14 B1 C26 . . 166.8(2) ?
C15 C14 B1 C20 . . 112.2(2) ?
C19 C14 B1 C20 . . -67.4(3) ?
C27 C26 B1 N1 . . 11.4(3) n
C31 C26 B1 N1 . . -169.3(2) n
C27 C26 B1 C14 . . -105.6(2) ?
C31 C26 B1 C14 . . 73.7(3) ?
C27 C26 B1 C20 . . 128.0(2) ?
C31 C26 B1 C20 . . -52.7(3) ?
C25 C20 B1 N1 . . -172.6(2) n
C21 C20 B1 N1 . . 12.1(3) n
C25 C20 B1 C14 . . -56.2(3) ?
C21 C20 B1 C14 . . 128.6(2) ?
C25 C20 B1 C26 . . 70.9(3) ?
C21 C20 B1 C26 . . -104.3(2) ?
C11 C12 O1 C1 . . 175.7(2) ?
C11 C12 O1 K1 . . -39.1(2) n
C2 C1 O1 C12 . . -173.9(2) ?
C2 C1 O1 K1 . . 40.6(2) n
O4 K1 O1 C12 . . -75.0(3) ?
O3 K1 O1 C12 . . -158.57(14) ?
O5 K1 O1 C12 . . 14.19(16) ?
O6 K1 O1 C12 . . 9.10(14) ?
O2 K1 O1 C12 . . -152.09(16) ?
C28 K1 O1 C12 4_745 . -67.84(15) n
S1 K1 O1 C12 . . 124.11(15) n
C29 K1 O1 C12 4_745 . -83.61(15) n
O4 K1 O1 C1 . . 68.3(3) ?
O3 K1 O1 C1 . . -15.33(18) ?
O5 K1 O1 C1 . . 157.43(16) ?
O6 K1 O1 C1 . . 152.34(17) ?
O2 K1 O1 C1 . . -8.85(15) ?
C28 K1 O1 C1 4_745 . 75.40(17) n
S1 K1 O1 C1 . . -92.64(16) n
C29 K1 O1 C1 4_745 . 59.64(17) n
C4 C3 O2 C2 . . -178.2(2) ?
C4 C3 O2 K1 . . -55.9(2) n
C1 C2 O2 C3 . . 179.9(2) ?
C1 C2 O2 K1 . . 56.9(2) n
O1 K1 O2 C3 . . -148.45(16) ?
O4 K1 O2 C3 . . 44.59(16) ?
O3 K1 O2 C3 . . 25.00(15) ?
O5 K1 O2 C3 . . 119.3(3) ?
O6 K1 O2 C3 . . -166.62(15) ?
C28 K1 O2 C3 4_745 . 129.81(16) n
S1 K1 O2 C3 . . -57.49(15) n
C29 K1 O2 C3 4_745 . 106.81(16) n
O1 K1 O2 C2 . . -25.07(14) ?
O4 K1 O2 C2 . . 167.97(14) ?
O3 K1 O2 C2 . . 148.38(15) ?
O5 K1 O2 C2 . . -117.3(3) ?
O6 K1 O2 C2 . . -43.24(15) ?
C28 K1 O2 C2 4_745 . -106.81(15) n
S1 K1 O2 C2 . . 65.89(14) n
C29 K1 O2 C2 4_745 . -129.81(15) n
C6 C5 O3 C4 . . -175.0(2) ?
C6 C5 O3 K1 . . 41.8(2) n
C3 C4 O3 C5 . . 179.46(19) ?
C3 C4 O3 K1 . . -38.2(2) n
O1 K1 O3 C5 . . 155.18(15) ?
O4 K1 O3 C5 . . -11.09(15) ?
O5 K1 O3 C5 . . -17.51(17) ?
O6 K1 O3 C5 . . 74.3(4) ?
O2 K1 O3 C5 . . 148.67(17) ?
C28 K1 O3 C5 4_745 . 75.90(16) n
S1 K1 O3 C5 . . -123.28(16) n
C29 K1 O3 C5 4_745 . 69.02(16) n
O1 K1 O3 C4 . . 14.30(18) n
O4 K1 O3 C4 . . -151.97(18) ?
O5 K1 O3 C4 . . -158.39(16) ?
O6 K1 O3 C4 . . -66.6(4) ?
O2 K1 O3 C4 . . 7.79(16) ?
C28 K1 O3 C4 4_745 . -64.98(17) n
S1 K1 O3 C4 . . 95.84(17) n
C29 K1 O3 C4 4_745 . -71.86(17) n
C5 C6 O4 C7 . . -172.4(2) ?
C5 C6 O4 K1 . . 54.3(2) n
C8 C7 O4 C6 . . 177.7(2) ?
C8 C7 O4 K1 . . -49.5(3) n
O1 K1 O4 C6 . . -113.4(3) ?
O3 K1 O4 C6 . . -23.03(15) ?
O5 K1 O4 C6 . . 150.63(17) ?
O6 K1 O4 C6 . . 169.17(15) ?
O2 K1 O4 C6 . . -42.53(16) ?
C28 K1 O4 C6 4_745 . -120.41(16) n
S1 K1 O4 C6 . . 46.89(16) n
C29 K1 O4 C6 4_745 . -104.50(16) n
O1 K1 O4 C7 . . 113.9(3) ?
O3 K1 O4 C7 . . -155.71(19) ?
O5 K1 O4 C7 . . 17.96(17) ?
O6 K1 O4 C7 . . 36.50(19) ?
O2 K1 O4 C7 . . -175.20(17) ?
C28 K1 O4 C7 4_745 . 106.91(18) n
S1 K1 O4 C7 . . -85.78(18) n
C29 K1 O4 C7 4_745 . 122.83(18) n
C10 C9 O5 C8 . . 176.9(2) ?
C10 C9 O5 K1 . . 44.7(2) n
C7 C8 O5 C9 . . 179.6(2) ?
C7 C8 O5 K1 . . -47.5(2) n
O1 K1 O5 C9 . . -18.38(17) ?
O4 K1 O5 C9 . . 147.92(17) ?
O3 K1 O5 C9 . . 154.29(15) ?
O6 K1 O5 C9 . . -13.33(15) ?
O2 K1 O5 C9 . . 67.1(3) ?
C28 K1 O5 C9 4_745 . 56.72(16) n
S1 K1 O5 C9 . . -116.33(15) n
C29 K1 O5 C9 4_745 . 79.06(16) n
O1 K1 O5 C8 . . -150.04(16) ?
O4 K1 O5 C8 . . 16.26(16) ?
O3 K1 O5 C8 . . 22.63(18) ?
O6 K1 O5 C8 . . -144.99(18) ?
O2 K1 O5 C8 . . -64.6(3) ?
C28 K1 O5 C8 4_745 . -74.94(17) n
S1 K1 O5 C8 . . 112.01(16) n
C29 K1 O5 C8 4_745 . -52.61(17) n
C9 C10 O6 C11 . . -177.9(2) ?
C9 C10 O6 K1 . . 51.3(2) n
C12 C11 O6 C10 . . 175.4(2) ?
C12 C11 O6 K1 . . -53.5(2) n
O1 K1 O6 C10 . . 154.41(17) ?
O4 K1 O6 C10 . . -39.14(17) ?
O3 K1 O6 C10 . . -118.6(3) ?
O5 K1 O6 C10 . . -20.50(16) ?
O2 K1 O6 C10 . . 172.69(16) ?
C28 K1 O6 C10 4_745 . -120.21(17) n
S1 K1 O6 C10 . . 79.92(17) n
C29 K1 O6 C10 4_745 . -113.43(17) n
O1 K1 O6 C11 . . 23.80(15) ?
O4 K1 O6 C11 . . -169.75(15) ?
O3 K1 O6 C11 . . 110.8(3) ?
O5 K1 O6 C11 . . -151.11(17) ?
O2 K1 O6 C11 . . 42.08(17) ?
C28 K1 O6 C11 4_745 . 109.18(16) n
S1 K1 O6 C11 . . -50.69(16) n
C29 K1 O6 C11 4_745 . 115.96(16) n
O1 K1 S1 C13 . . -34.98(10) y
O4 K1 S1 C13 . . 149.02(10) y
O3 K1 S1 C13 . . -155.31(10) y
O5 K1 S1 C13 . . 85.56(10) y
O6 K1 S1 C13 . . 21.25(10) y
O2 K1 S1 C13 . . -95.14(10) y
C28 K1 S1 C13 4_745 . -72.87(18) y
C29 K1 S1 C13 4_745 . -129.08(13) y
